data_1562501
loop_
_publ_author_name
'Rudyk, Brent W.'
'Stoyko, Stanislav S.'
'Mar, Arthur'

_publ_section_title
;
 Rare-earth transition-metal indium sulphides RE3FeInS7 (RE=La--Pr),
 RE3CoInS7 (RE=La, Ce), and La3NiInS7
;
_journal_name_full 'Journal of Solid State Chemistry'
_journal_page_first 78
_journal_page_last 85
_journal_paper_doi 10.1016/j.jssc.2013.09.035
_journal_volume 208
_journal_year 2013
_chemical_formula_structural 'Pr3 Fe In S7'
_chemical_formula_sum 'Fe In Pr3 S7'
_chemical_formula_weight 817.82
_chemical_name_common 'praseodymium iron indium sulphide (3/1/1/7)'
_chemical_name_systematic 'praseodymium iron indium sulphide (3/1/1/7)'
_space_group_IT_number 173
_space_group_name_Hall 'P 6c'
_space_group_name_H-M_alt 'P 63'
_symmetry_cell_setting hexagonal
_symmetry_space_group_name_Hall 'P 6c'
_symmetry_space_group_name_H-M 'P 63'
_atom_sites_solution_hydrogens .
_atom_sites_solution_primary direct
_atom_sites_solution_secondary difmap
_audit_creation_method SHELXL-97
_cell_angle_alpha 90.00
_cell_angle_beta 90.00
_cell_angle_gamma 120.00
_cell_formula_units_Z 2
_cell_length_a 9.9510(5)
_cell_length_b 9.9510(5)
_cell_length_c 6.2593(3)
_cell_measurement_reflns_used 6257
_cell_measurement_temperature 173(2)
_cell_measurement_theta_max 32.85
_cell_measurement_theta_min 4.02
_cell_volume 536.77(5)
_computing_cell_refinement 'Bruker SAINT 7.68A (Bruker, 2009)'
_computing_data_collection 'Bruker SMART 5.054 (Bruker, 1999)'
_computing_data_reduction 'Bruker SAINT 7.68A'
_computing_molecular_graphics 'ATOMS 5.1 (Dowty, 1999)'
_computing_publication_material 'Bruker SHELXTL 6.12'
_computing_structure_refinement 'Bruker SHELXTL 6.12'
_computing_structure_solution 'Bruker SHELXTL 6.12'
_diffrn_ambient_temperature 173(2)
_diffrn_measured_fraction_theta_full 0.993
_diffrn_measured_fraction_theta_max 0.993
_diffrn_measurement_device_type 'Bruker PLATFORM/SMART APEX II CCD'
_diffrn_measurement_method '\w scans'
_diffrn_radiation_monochromator graphite
_diffrn_radiation_source 'fine-focus sealed tube'
_diffrn_radiation_type MoK\a
_diffrn_radiation_wavelength 0.71073
_diffrn_reflns_av_R_equivalents 0.0323
_diffrn_reflns_av_sigmaI/netI 0.0215
_diffrn_reflns_limit_h_max 15
_diffrn_reflns_limit_h_min -15
_diffrn_reflns_limit_k_max 15
_diffrn_reflns_limit_k_min -15
_diffrn_reflns_limit_l_max 9
_diffrn_reflns_limit_l_min -9
_diffrn_reflns_number 7636
_diffrn_reflns_theta_full 33.23
_diffrn_reflns_theta_max 33.23
_diffrn_reflns_theta_min 2.36
_exptl_absorpt_coefficient_mu 18.087
_exptl_absorpt_correction_T_max 0.6599
_exptl_absorpt_correction_T_min 0.3499
_exptl_absorpt_correction_type numerical
_exptl_absorpt_process_details 'Bruker SHELXTL 6.12 (Sheldrick, 2001)'
_exptl_crystal_colour grey
_exptl_crystal_density_diffrn 5.060
_exptl_crystal_density_method 'not measured'
_exptl_crystal_description irregular
_exptl_crystal_F_000 728
_exptl_crystal_size_max 0.08
_exptl_crystal_size_mid 0.06
_exptl_crystal_size_min 0.03
_refine_diff_density_max 0.926
_refine_diff_density_min -1.114
_refine_diff_density_rms 0.172
_refine_ls_abs_structure_details 'Flack H D (1983), Acta Cryst. A39, 876-881'
_refine_ls_abs_structure_Flack 0.018(16)
_refine_ls_extinction_coef 0.00303(19)
_refine_ls_extinction_expression Fc^*^=kFc[1+0.001xFc^2^\l^3^/sin(2\q)]^-1/4^
_refine_ls_extinction_method SHELXL
_refine_ls_goodness_of_fit_ref 1.071
_refine_ls_hydrogen_treatment .
_refine_ls_matrix_type full
_refine_ls_number_parameters 39
_refine_ls_number_reflns 1359
_refine_ls_number_restraints 1
_refine_ls_restrained_S_all 1.071
_refine_ls_R_factor_all 0.0178
_refine_ls_R_factor_gt 0.0159
_refine_ls_shift/su_max 0.001
_refine_ls_shift/su_mean 0.000
_refine_ls_structure_factor_coef Fsqd
_refine_ls_weighting_details 'calc w=1/[\s^2^(Fo^2^)+(0.0149P)^2^+0.5156P] where P=(Fo^2^+2Fc^2^)/3'
_refine_ls_weighting_scheme calc
_refine_ls_wR_factor_gt 0.0345
_refine_ls_wR_factor_ref 0.0351
_reflns_number_gt 1291
_reflns_number_total 1359
_reflns_threshold_expression I>2s\(I)
_cod_data_source_file JSSC-2013-208-78.cif
_cod_data_source_block Pr3FeInS7
_cod_database_code 1562501

loop_
_symmetry_equiv_pos_as_xyz
'x, y, z'
'-y, x-y, z'
'-x+y, -x, z'
'-x, -y, z+1/2'
'y, -x+y, z+1/2'
'x-y, x, z+1/2'

loop_
_atom_site_label
_atom_site_type_symbol
_atom_site_fract_x
_atom_site_fract_y
_atom_site_fract_z
_atom_site_U_iso_or_equiv
_atom_site_adp_type
_atom_site_occupancy
_atom_site_symmetry_multiplicity
_atom_site_calc_flag
_atom_site_refinement_flags
_atom_site_disorder_assembly
_atom_site_disorder_group
Pr Pr 0.37476(2) 0.22231(2) 0.19167(5) 0.00851(5) Uani 1 1 d . . .
Fe Fe 0.0000 0.0000 0.00000(15) 0.00936(18) Uani 1 3 d S . .
In In 0.3333 0.6667 0.11963(7) 0.01085(9) Uani 1 3 d S . .
S1 S 0.09867(10) 0.23465(10) 0.26021(16) 0.00905(15) Uani 1 1 d . . .
S2 S 0.51508(10) 0.08004(11) 0.45215(14) 0.00941(16) Uani 1 1 d . . .
S3 S 0.3333 0.6667 0.4984(2) 0.0088(3) Uani 1 3 d S . .

loop_
_atom_site_aniso_label
_atom_site_aniso_U_11
_atom_site_aniso_U_22
_atom_site_aniso_U_33
_atom_site_aniso_U_23
_atom_site_aniso_U_13
_atom_site_aniso_U_12
Pr 0.00604(8) 0.00788(8) 0.01080(8) 0.00040(8) -0.00067(8) 0.00288(6)
Fe 0.0088(2) 0.0088(2) 0.0105(4) 0.000 0.000 0.00439(11)
In 0.01198(13) 0.01198(13) 0.00860(18) 0.000 0.000 0.00599(6)
S1 0.0074(4) 0.0085(3) 0.0119(4) -0.0011(3) 0.0004(3) 0.0044(3)
S2 0.0082(4) 0.0090(4) 0.0102(4) 0.0005(3) 0.0006(3) 0.0036(3)
S3 0.0083(4) 0.0083(4) 0.0096(7) 0.000 0.000 0.0042(2)

loop_
_atom_type_symbol
_atom_type_description
_atom_type_scat_dispersion_real
_atom_type_scat_dispersion_imag
_atom_type_scat_source
S S 0.1246 0.1234 'International Tables Vol C Tables 4.2.6.8 and 6.1.1.4'
Fe Fe 0.3463 0.8444 'International Tables Vol C Tables 4.2.6.8 and 6.1.1.4'
In In -0.7276 1.3100 'International Tables Vol C Tables 4.2.6.8 and 6.1.1.4'
Pr Pr -0.2180 2.8214 'International Tables Vol C Tables 4.2.6.8 and 6.1.1.4'

loop_
_geom_angle_atom_site_label_1
_geom_angle_atom_site_label_2
_geom_angle_atom_site_label_3
_geom_angle
_geom_angle_site_symmetry_1
_geom_angle_site_symmetry_3
S3 Pr S1 151.44(3) 4_664 .
S3 Pr S2 78.69(3) 4_664 3_665
S1 Pr S2 95.00(3) . 3_665
S3 Pr S1 127.701(19) 4_664 3
S1 Pr S1 75.43(3) . 3
S2 Pr S1 136.60(3) 3_665 3
S3 Pr S2 77.36(3) 4_664 .
S1 Pr S2 129.86(3) . .
S2 Pr S2 82.32(4) 3_665 .
S1 Pr S2 73.27(3) 3 .
S3 Pr S1 88.04(3) 4_664 5_554
S1 Pr S1 79.94(3) . 5_554
S2 Pr S1 141.98(3) 3_665 5_554
S1 Pr S1 78.94(2) 3 5_554
S2 Pr S1 129.48(2) . 5_554
S3 Pr S2 75.10(2) 4_664 6_554
S1 Pr S2 76.48(3) . 6_554
S2 Pr S2 71.512(13) 3_665 6_554
S1 Pr S2 141.52(3) 3 6_554
S2 Pr S2 145.01(2) . 6_554
S1 Pr S2 70.67(2) 5_554 6_554
S3 Pr Fe 132.28(3) 4_664 .
S1 Pr Fe 47.52(2) . .
S2 Pr Fe 142.49(2) 3_665 .
S1 Pr Fe 47.26(2) 3 .
S2 Pr Fe 120.34(2) . .
S1 Pr Fe 45.46(2) 5_554 .
S2 Pr Fe 94.265(19) 6_554 .
S3 Pr In 72.00(3) 4_664 4_665
S1 Pr In 120.69(2) . 4_665
S2 Pr In 41.235(18) 3_665 4_665
S1 Pr In 108.09(2) 3 4_665
S2 Pr In 41.163(18) . 4_665
S1 Pr In 159.088(19) 5_554 4_665
S2 Pr In 108.698(17) 6_554 4_665
Fe Pr In 151.357(16) . 4_665
S1 Fe S1 88.28(4) 4_554 6_554
S1 Fe S1 88.28(4) 4_554 5_554
S1 Fe S1 88.28(4) 6_554 5_554
S1 Fe S1 93.338(18) 4_554 3
S1 Fe S1 177.74(5) 6_554 3
S1 Fe S1 93.338(18) 5_554 3
S1 Fe S1 93.338(18) 4_554 2
S1 Fe S1 93.338(18) 6_554 2
S1 Fe S1 177.74(5) 5_554 2
S1 Fe S1 85.00(4) 3 2
S1 Fe S1 177.74(5) 4_554 .
S1 Fe S1 93.338(18) 6_554 .
S1 Fe S1 93.338(17) 5_554 .
S1 Fe S1 85.00(4) 3 .
S1 Fe S1 85.00(4) 2 .
S1 Fe Pr 126.39(2) 4_554 .
S1 Fe Pr 124.95(2) 6_554 .
S1 Fe Pr 56.75(2) 5_554 .
S1 Fe Pr 55.06(2) 3 .
S1 Fe Pr 120.99(4) 2 .
S1 Fe Pr 53.66(2) . .
S1 Fe Pr 56.75(2) 4_554 3
S1 Fe Pr 126.39(2) 6_554 3
S1 Fe Pr 124.95(2) 5_554 3
S1 Fe Pr 53.66(2) 3 3
S1 Fe Pr 55.06(2) 2 3
S1 Fe Pr 120.99(4) . 3
Pr Fe Pr 108.660(16) . 3
S1 Fe Pr 124.95(2) 4_554 2
S1 Fe Pr 56.75(2) 6_554 2
S1 Fe Pr 126.39(2) 5_554 2
S1 Fe Pr 120.99(4) 3 2
S1 Fe Pr 53.66(2) 2 2
S1 Fe Pr 55.06(2) . 2
Pr Fe Pr 108.659(16) . 2
Pr Fe Pr 108.659(16) 3 2
S3 In S2 115.51(2) . 5_564
S3 In S2 115.51(2) . 4_664
S2 In S2 102.81(3) 5_564 4_664
S3 In S2 115.51(2) . 6_554
S2 In S2 102.81(3) 5_564 6_554
S2 In S2 102.81(3) 4_664 6_554
S3 In Pr 136.528(6) . 5_564
S2 In Pr 52.41(2) 5_564 5_564
S2 In Pr 50.52(2) 4_664 5_564
S2 In Pr 107.95(3) 6_554 5_564
S3 In Pr 136.528(6) . 6_554
S2 In Pr 50.52(2) 5_564 6_554
S2 In Pr 107.95(3) 4_664 6_554
S2 In Pr 52.41(2) 6_554 6_554
Pr In Pr 73.142(10) 5_564 6_554
S3 In Pr 136.528(6) . 4_664
S2 In Pr 107.95(3) 5_564 4_664
S2 In Pr 52.41(2) 4_664 4_664
S2 In Pr 50.52(2) 6_554 4_664
Pr In Pr 73.142(10) 5_564 4_664
Pr In Pr 73.142(10) 6_554 4_664
Fe S1 Fe 75.20(2) 4 .
Fe S1 Pr 89.26(3) 4 .
Fe S1 Pr 78.82(2) . .
Fe S1 Pr 87.88(3) 4 2
Fe S1 Pr 77.68(2) . 2
Pr S1 Pr 156.27(4) . 2
Fe S1 Pr 77.79(3) 4 6
Fe S1 Pr 152.98(4) . 6
Pr S1 Pr 101.93(3) . 6
Pr S1 Pr 100.46(3) 2 6
In S2 Pr 88.25(3) 4_665 2_655
In S2 Pr 86.42(3) 4_665 .
Pr S2 Pr 99.07(3) 2_655 .
In S2 Pr 115.79(3) 4_665 5
Pr S2 Pr 151.42(3) 2_655 5
Pr S2 Pr 97.73(3) . 5
In S3 Pr 115.47(3) . 5_565
In S3 Pr 115.47(3) . 4_665
Pr S3 Pr 102.86(3) 5_565 4_665
In S3 Pr 115.47(3) . 6
Pr S3 Pr 102.86(3) 5_565 6
Pr S3 Pr 102.86(3) 4_665 6

loop_
_geom_bond_atom_site_label_1
_geom_bond_atom_site_label_2
_geom_bond_distance
_geom_bond_site_symmetry_2
Pr S3 2.8128(7) 4_664
Pr S1 2.8434(9) .
Pr S2 2.8502(9) 3_665
Pr S1 2.9056(9) 3
Pr S2 2.9307(9) .
Pr S1 2.9627(10) 5_554
Pr S2 3.0573(9) 6_554
Pr Fe 3.4628(4) .
Pr In 3.6911(4) 4_665
Fe S1 2.5252(11) 4_554
Fe S1 2.5252(11) 6_554
Fe S1 2.5252(11) 5_554
Fe S1 2.6031(11) 3
Fe S1 2.6031(11) 2
Fe S1 2.6032(11) .
Fe Pr 3.4628(4) 3
Fe Pr 3.4628(4) 2
In S3 2.3710(16) .
In S2 2.4342(9) 5_564
In S2 2.4342(9) 4_664
In S2 2.4342(9) 6_554
In Pr 3.6911(4) 5_564
In Pr 3.6911(4) 6_554
In Pr 3.6911(4) 4_664
S1 Fe 2.5252(11) 4
S1 Pr 2.9056(9) 2
S1 Pr 2.9627(10) 6
S2 In 2.4342(9) 4_665
S2 Pr 2.8502(9) 2_655
S2 Pr 3.0573(9) 5
S3 Pr 2.8128(7) 5_565
S3 Pr 2.8128(7) 4_665
S3 Pr 2.8128(7) 6
